data_2100822
loop_
_publ_author_name
'Uekusa, H.'
'Ohba, S.'
'Tokii, T.'
'Muto, Y.'
'Kato, M.'
'Husebye, S.'
'Steward, O. W.'
'Chang, S.-C.'
'Rose, J. P.'
'Pletcher, J. F.'
'Suzuki, I.'

_publ_section_title
;
 Magneto-structural corrections of dimeric copper(II) trichloroacetates
;
_journal_issue 5
_journal_name_full 'Acta Crystallographica Section B'
_journal_page_first 650
_journal_page_last 667
_journal_paper_doi 10.1107/S0108768192002908
_journal_volume 48
_journal_year 1992
_chemical_formula_sum 'C18 H8 Cl14 Cu2 N2 O8'
_chemical_formula_weight 1072.59
_space_group_crystal_system triclinic
_space_group_IT_number 2
_space_group_name_Hall '-P 1'
_space_group_name_H-M_alt 'P -1'
_cell_angle_alpha 103.270(10)
_cell_angle_beta 111.230(10)
_cell_angle_gamma 62.360(10)
_cell_formula_units_Z 1
_cell_length_a 10.2460(10)
_cell_length_b 10.7390(10)
_cell_length_c 9.5980(10)
_cell_volume 869.65(18)
_diffrn_radiation_type Mo
_diffrn_radiation_wavelength 0.71073
_exptl_absorpt_coefficient_mu 2.390
_exptl_crystal_density_diffrn 1.92
_exptl_crystal_F_000 490
_cod_data_source_file as0591.cif
_cod_data_source_block as0591j
_cod_depositor_comments
;
 Updating space group information and adding the symmetry operation list.

 Antanas Vaitkus,
 2018-06-17

 Correcting the coordinates of the 'O(1)' atom after consulting the
 original publication. The x coordinate was changed from '.2179(3)' to
 '.2197(3)'.

 Antanas Vaitkus,
 2018-06-17

 Marking the disorder of trichloromethyl groups after consulting the original
 publication.

 Antanas Vaitkus,
 2018-06-16

 Fixed a typo in _atom_site_fract_x value of atom with label 'C(15)'.
 Also fixed _atom_site_fract_x value of atom with label 'C(14)'. For all the 
 changes the original paper with doi 10.1107/S0108768192002908 was consulted.

 Antanas Vaitkus
 2013-04-09
;
_cod_original_cell_volume 869.6(8)
_cod_original_formula_sum 'C18 H8 Cu2 Cl14 N2 O8'
_cod_database_code 2100822

loop_
_space_group_symop_id
_space_group_symop_operation_xyz
1 x,y,z
2 -x,-y,-z

loop_
_atom_site_label
_atom_site_fract_x
_atom_site_fract_y
_atom_site_fract_z
_atom_site_U_iso_or_equiv
_atom_site_occupancy
_atom_site_disorder_group
Cu .00470(5) .38479(5) .04711(5) .0302(2) 1 .
O(1) .2197(3) .3641(3) .1442(3) .0480(10) 1 .
O(2) -.0592(3) .5238(3) .2109(3) .046(2) 1 .
O(3) -.2154(3) .4513(3) -.0698(3) .0450(10) 1 .
O(4) .0602(3) .2912(3) -.1391(3) .045(2) 1 .
N .0418(3) .2021(3) .1330(3) .033(2) 1 .
C(1) .2781(4) .4360(4) .1299(4) .037(2) 1 .
C(2) -.0744(4) .6469(4) .2243(4) .037(2) 1 .
C(3) .4566(5) .3711(5) .1915(6) .058(2) 1 .
C(4) -.1038(5) .7330(4) .3715(5) .047(2) 1 .
C(11) .1834(5) .1110(4) .1958(5) .040(2) 1 .
C(12) .2145(5) -.0120(4) .2503(5) .046(2) 1 .
C(13) .0940(6) -.0421(5) .2372(5) .054(3) 1 .
C(14) -.0510(6) .0524(5) .1737(5) .054(3) 1 .
C(15) -.0753(5) .1727(5) .1224(5) .043(2) 1 .
Cl(7) .4037(2) -.12330(10) .3301(2) .0814(8) 1 .
Cl(1) .5329(3) .4901(3) .2164(4) .0990(10) 0.9 1
Cl(2) .5249(2) .2836(2) .3513(2) .0990(10) 0.9 1
Cl(3) .5150(2) .2419(2) .0421(3) .1050(10) 0.9 1
Cl(4) -.1864(2) .66730(10) .45270(10) .0650(7) 1 .
Cl(5) -.2263(2) .91120(10) .3410(2) .0775(8) 1 .
Cl(6) .0795(2) .7160(2) .49390(10) .0857(9) 1 .
Cl(31) .470(2) .403(2) .407(2) .078(4) 0.1 2
Cl(32) .543(2) .217(2) .171(2) .093(5) 0.1 2
Cl(33) .554(2) .4890(10) .2150(10) .020(3) 0.1 2
H(11) .261(4) .126(4) .207(4) .040(10) 1 .
H(13) .118(4) -.131(4) .278(4) .050(10) 1 .
H(14) -.125(4) .044(4) .171(4) .040(10) 1 .
H(15) -.166(4) .242(3) .089(4) .020(10) 1 .

loop_
_geom_angle_atom_site_label_1
_geom_angle_atom_site_label_2
_geom_angle_atom_site_label_3
_geom_angle
O(1) Cu Cu 78.30(10)
O(2) Cu Cu 81.90(10)
O(3) Cu Cu 85.90(10)
O(4) Cu Cu 82.60(10)
N Cu Cu 172.77(9)
O(1) Cu O(2) 89.80(10)
O(1) Cu O(3) 164.30(10)
O(1) Cu O(4) 88.80(10)
O(1) Cu N 94.50(10)
O(2) Cu O(3) 87.90(10)
O(2) Cu O(4) 164.40(10)
O(2) Cu N 98.50(10)
O(3) Cu O(4) 89.30(10)
O(3) Cu N 101.30(10)
O(4) Cu N 97.10(10)
Cu O(1) C(1) 127.5(2)
Cu O(2) C(2) 124.0(3)
Cu O(3) C(1) 118.2(3)
Cu O(4) C(2) 122.6(2)
O(1) C(1) C(3) 113.9(4)
O(1) C(1) O(3) 129.4(4)
C(3) C(1) O(3) 116.6(5)
O(2) C(2) C(4) 115.9(4)
O(2) C(2) O(4) 128.8(4)
C(4) C(2) O(4) 115.1(4)

loop_
_geom_bond_atom_site_label_1
_geom_bond_atom_site_label_2
_geom_bond_distance
Cu O(1) 1.981(3)
Cu O(2) 1.972(3)
Cu O(3) 1.973(2)
Cu O(4) 1.977(3)
Cu N 2.120(4)
O(1) C(1) 1.229(7)
O(2) C(2) 1.239(6)
O(3) C(1') 1.241(5)
O(4) C(2") 1.248(6)
C(1) C(3) 1.552(5)
C(2) C(4) 1.546(6)
